data_7714724
loop_
_publ_author_name
'Ali, Asgar'
'Ahmed, Zubair'
'Iftikhar, Khalid'
'Uddin, Rahis'

_publ_section_title
;
 Heteroleptic samarium complexes with high quantum yields for temperature
 sensing applications.
;
_journal_issue 3
_journal_name_full 'Dalton transactions (Cambridge, England : 2003)'
_journal_page_first 1105
_journal_page_last 1120
_journal_paper_doi 10.1039/d3dt03160h
_journal_volume 53
_journal_year 2024
_chemical_formula_moiety 'C45 H41 F21 N3 O6 Sm'
_chemical_formula_sum 'C45 H41 F21 N3 O6 Sm'
_chemical_formula_weight 1269.16
_chemical_name_common 'Samarium-fod-terpyridine complex'
_chemical_name_systematic '[Sm(fod)3(terpy)]'
_chemical_properties_physical Hygroscopic
_space_group_crystal_system triclinic
_space_group_IT_number 2
_space_group_name_Hall '-P 1'
_space_group_name_H-M_alt 'P -1'
_atom_sites_solution_hydrogens geom
_audit_creation_method SHELXL-2018/3
_audit_update_record
;
2023-08-11 deposited with the CCDC.	2023-12-05 downloaded from the CCDC.
;
_cell_angle_alpha 72.447(9)
_cell_angle_beta 88.822(10)
_cell_angle_gamma 81.020(10)
_cell_formula_units_Z 2
_cell_length_a 12.2537(18)
_cell_length_b 13.3656(19)
_cell_length_c 16.799(2)
_cell_measurement_reflns_used 9820
_cell_measurement_temperature 150(2)
_cell_measurement_theta_max 68.71
_cell_measurement_theta_min 2.76
_cell_volume 2590.0(6)
_computing_cell_refinement 'APEX3/SAINT (Bruker, 2016)'
_computing_data_collection 'APEX3 (Bruker, 2016)'
_computing_data_reduction 'SAINT/XPREP (Bruker, 2016)'
_computing_molecular_graphics 'ORTEP3 (Farrugia, 1997) '
_computing_publication_material 'SHELXL-2018/3 (Sheldrick, 2018)'
_computing_structure_refinement 'SHELXL-2018/3 (Sheldrick, 2018)'
_computing_structure_solution 'SHELXT-2018/2 (Sheldrick, 2018)'
_diffrn_ambient_temperature 150(2)
_diffrn_measured_fraction_theta_full 0.999
_diffrn_measured_fraction_theta_max 0.999
_diffrn_measurement_device_type 'Bruker D8 VENTURE diffractometer with PHOTON II detector'
_diffrn_measurement_method '\w and \f scan'
_diffrn_radiation_source 'micro-focus sealed tube'
_diffrn_radiation_type CuK\a
_diffrn_radiation_wavelength 1.54178
_diffrn_reflns_av_R_equivalents 0.1272
_diffrn_reflns_av_unetI/netI 0.0584
_diffrn_reflns_Laue_measured_fraction_full 0.999
_diffrn_reflns_Laue_measured_fraction_max 0.999
_diffrn_reflns_limit_h_max 14
_diffrn_reflns_limit_h_min -14
_diffrn_reflns_limit_k_max 15
_diffrn_reflns_limit_k_min -15
_diffrn_reflns_limit_l_max 19
_diffrn_reflns_limit_l_min -19
_diffrn_reflns_number 75256
_diffrn_reflns_point_group_measured_fraction_full 0.999
_diffrn_reflns_point_group_measured_fraction_max 0.999
_diffrn_reflns_theta_full 66.491
_diffrn_reflns_theta_max 66.491
_diffrn_reflns_theta_min 2.760
_exptl_absorpt_coefficient_mu 9.643
_exptl_absorpt_correction_T_max 0.7542
_exptl_absorpt_correction_T_min 0.4923
_exptl_absorpt_correction_type multi-scan
_exptl_absorpt_process_details 'SADABS (Bruker, 2016)'
_exptl_crystal_colour colourless
_exptl_crystal_density_diffrn 1.627
_exptl_crystal_description block
_exptl_crystal_F_000 1262
_exptl_crystal_preparation Luminescent
_exptl_crystal_recrystallization_method 'Re-crystallisation from solvent: ethanol'
_exptl_crystal_size_max 0.092
_exptl_crystal_size_mid 0.056
_exptl_crystal_size_min 0.024
_refine_diff_density_max 1.525
_refine_diff_density_min -1.410
_refine_diff_density_rms 0.132
_refine_ls_extinction_coef 0.0024(3)
_refine_ls_extinction_expression Fc^*^=kFc[1+0.001xFc^2^\l^3^/sin(2\q)]^-1/4^
_refine_ls_extinction_method 'SHELXL-2018/3 (Sheldrick 2018)'
_refine_ls_goodness_of_fit_ref 1.028
_refine_ls_hydrogen_treatment constr
_refine_ls_matrix_type full
_refine_ls_number_parameters 988
_refine_ls_number_reflns 9104
_refine_ls_number_restraints 1167
_refine_ls_restrained_S_all 1.022
_refine_ls_R_factor_all 0.1072
_refine_ls_R_factor_gt 0.0785
_refine_ls_shift/su_max 0.011
_refine_ls_shift/su_mean 0.000
_refine_ls_structure_factor_coef Fsqd
_refine_ls_weighting_details 'w=1/[\s^2^(Fo^2^)+(0.1439P)^2^+9.6896P] where P=(Fo^2^+2Fc^2^)/3'
_refine_ls_weighting_scheme calc
_refine_ls_wR_factor_gt 0.2020
_refine_ls_wR_factor_ref 0.2367
_reflns_Friedel_coverage 0.000
_reflns_number_gt 6815
_reflns_number_total 9104
_reflns_threshold_expression 'I > 2\s(I)'
_cod_data_source_file d3dt03160h2.cif
_cod_data_source_block TERPY4
_cod_depositor_comments 'Adding full bibliography for 7714724--7714725.cif.'
_cod_original_cell_volume 2590.0(7)
_cod_database_code 7714724
_shelx_shelxl_version_number 2018/3
_shelx_space_group_comment
;
The symmetry employed for this shelxl refinement is uniquely defined
by the following loop, which should always be used as a source of
symmetry information in preference to the above space-group names.
They are only intended as comments.
;
_shelx_estimated_absorpt_t_min 0.471
_shelx_estimated_absorpt_t_max 0.802

loop_
_space_group_symop_operation_xyz
'x, y, z'
'-x, -y, -z'

loop_
_atom_site_label
_atom_site_type_symbol
_atom_site_fract_x
_atom_site_fract_y
_atom_site_fract_z
_atom_site_U_iso_or_equiv
_atom_site_adp_type
_atom_site_occupancy
_atom_site_site_symmetry_order
_atom_site_calc_flag
_atom_site_refinement_flags_posn
_atom_site_refinement_flags_adp
_atom_site_refinement_flags_occupancy
_atom_site_disorder_assembly
_atom_site_disorder_group
Sm1 Sm 0.75220(4) 0.65660(3) 0.80476(3) 0.0511(2) Uani 1 1 d . . . . .
C1 C 0.5121(9) 0.6918(8) 0.9113(7) 0.064(3) Uani 1 1 d . . . . .
H1 H 0.489737 0.734204 0.856056 0.077 Uiso 1 1 calc R U . . .
C2 C 0.4435(10) 0.7009(9) 0.9757(7) 0.069(3) Uani 1 1 d . . . . .
H2 H 0.376537 0.749980 0.965043 0.082 Uiso 1 1 calc R U . . .
C3 C 0.4733(10) 0.6390(10) 1.0540(7) 0.075(3) Uani 1 1 d . . . . .
H3 H 0.426495 0.643089 1.099078 0.090 Uiso 1 1 calc R U . . .
C4 C 0.5714(9) 0.5699(9) 1.0684(6) 0.068(3) Uani 1 1 d . . . . .
H4 H 0.593232 0.526434 1.123482 0.082 Uiso 1 1 calc R U . . .
C5 C 0.6383(8) 0.5642(7) 1.0015(6) 0.052(2) Uani 1 1 d . . . . .
C6 C 0.7442(8) 0.4911(7) 1.0121(6) 0.053(2) Uani 1 1 d . . . . .
C7 C 0.7692(9) 0.4050(8) 1.0828(6) 0.066(3) Uani 1 1 d . . . . .
H7 H 0.717376 0.391447 1.126131 0.079 Uiso 1 1 calc R U . . .
C8 C 0.8688(9) 0.3391(8) 1.0907(6) 0.067(3) Uani 1 1 d . . . . .
H8 H 0.886340 0.279876 1.139248 0.081 Uiso 1 1 calc R U . . .
C9 C 0.9435(9) 0.3599(8) 1.0267(6) 0.063(3) Uani 1 1 d . . . . .
H9 H 1.013360 0.315876 1.031150 0.076 Uiso 1 1 calc R U . . .
C10 C 0.9139(8) 0.4470(7) 0.9557(6) 0.053(2) Uani 1 1 d . . . . .
C11 C 0.9879(8) 0.4709(7) 0.8838(6) 0.054(2) Uani 1 1 d . . . . .
C12 C 1.0901(9) 0.4061(8) 0.8838(7) 0.065(3) Uani 1 1 d . . . . .
H12 H 1.114169 0.346625 0.930960 0.078 Uiso 1 1 calc R U . . .
C13 C 1.1551(10) 0.4300(10) 0.8142(8) 0.075(3) Uani 1 1 d . . . . .
H13 H 1.224297 0.387342 0.812704 0.090 Uiso 1 1 calc R U . . .
C14 C 1.1170(9) 0.5176(9) 0.7469(7) 0.071(3) Uani 1 1 d . . . . .
H14 H 1.159118 0.535912 0.697979 0.086 Uiso 1 1 calc R U . . .
C15 C 1.0176(8) 0.5769(9) 0.7526(6) 0.062(2) Uani 1 1 d . . . . .
H15 H 0.992318 0.637167 0.706360 0.075 Uiso 1 1 calc R U . . .
C16 C 0.7744(10) 0.3180(8) 0.7605(8) 0.073(3) Uani 1 1 d . U . . .
C17 C 0.8359(16) 0.2620(11) 0.8461(13) 0.144(7) Uani 1 1 d . U . . .
H17A H 0.782011 0.250093 0.890513 0.216 Uiso 1 1 calc R U . . .
H17B H 0.878011 0.193679 0.845298 0.216 Uiso 1 1 calc R U . . .
H17C H 0.886567 0.307044 0.856337 0.216 Uiso 1 1 calc R U . . .
C18 C 0.8541(18) 0.3366(12) 0.6928(15) 0.162(9) Uani 1 1 d . U . . .
H18A H 0.893799 0.268326 0.689796 0.242 Uiso 1 1 calc R U . . .
H18B H 0.814593 0.374924 0.639545 0.242 Uiso 1 1 calc R U . . .
H18C H 0.906995 0.379050 0.703940 0.242 Uiso 1 1 calc R U . . .
C19 C 0.6982(13) 0.2414(10) 0.7519(11) 0.104(4) Uani 1 1 d . U . . .
H19A H 0.646487 0.230946 0.797856 0.156 Uiso 1 1 calc R U . . .
H19B H 0.656731 0.271074 0.698510 0.156 Uiso 1 1 calc R U . . .
H19C H 0.742529 0.172969 0.753723 0.156 Uiso 1 1 calc R U . . .
C20 C 0.7150(8) 0.4264(7) 0.7625(6) 0.052(2) Uani 1 1 d . . . . .
C21 C 0.6057(8) 0.4636(8) 0.7241(6) 0.060(2) Uani 1 1 d . . . . .
H21 H 0.572074 0.420487 0.699239 0.072 Uiso 1 1 calc R U . . .
C22 C 0.5506(7) 0.5618(8) 0.7236(5) 0.052(2) Uani 1 1 d . . . . .
C23 C 0.4306(9) 0.5911(8) 0.6840(6) 0.062(2) Uani 1 1 d . . . . .
C24 C 0.4261(9) 0.6538(10) 0.5901(6) 0.069(3) Uani 1 1 d . . . . .
C25 C 0.3150(14) 0.6925(17) 0.5484(10) 0.112(5) Uani 1 1 d . . . . .
N1 N 0.6097(7) 0.6255(6) 0.9229(5) 0.0563(19) Uani 1 1 d . . . . .
N2 N 0.8155(6) 0.5124(5) 0.9488(4) 0.0491(17) Uani 1 1 d . . . . .
N3 N 0.9535(6) 0.5558(6) 0.8189(4) 0.0522(17) Uani 1 1 d . . . . .
O1 O 0.7625(5) 0.4779(4) 0.7971(4) 0.0507(14) Uani 1 1 d . . . . .
O2 O 0.5769(5) 0.6314(5) 0.7512(4) 0.0548(15) Uani 1 1 d . . . . .
O3 O 0.7826(6) 0.6836(5) 0.6603(4) 0.0650(17) Uani 1 1 d . . . . .
O4 O 0.6388(7) 0.8213(5) 0.7486(4) 0.074(2) Uani 1 1 d . . . . .
O5 O 0.8809(8) 0.7864(6) 0.7524(5) 0.085(2) Uani 1 1 d . . . . .
O6 O 0.7690(7) 0.7596(5) 0.9021(4) 0.072(2) Uani 1 1 d . . . . .
F1 F 0.3655(5) 0.6521(6) 0.7229(4) 0.0815(18) Uani 1 1 d . . . . .
F2 F 0.3829(5) 0.5042(6) 0.6931(5) 0.090(2) Uani 1 1 d . . . . .
F3 F 0.4833(8) 0.5884(8) 0.5499(5) 0.118(3) Uani 1 1 d . . . . .
F4 F 0.4796(8) 0.7352(7) 0.5779(4) 0.110(3) Uani 1 1 d . . . . .
F5 F 0.2582(11) 0.6155(15) 0.5554(8) 0.218(9) Uani 1 1 d . . . . .
F6 F 0.2596(14) 0.7582(18) 0.5768(8) 0.255(12) Uani 1 1 d . . . . .
F7 F 0.3225(8) 0.7399(9) 0.4672(5) 0.136(4) Uani 1 1 d . . . . .
C26 C 0.9599(18) 0.9452(18) 0.6857(13) 0.090(5) Uani 0.593(6) 1 d D U P A 1
C27 C 0.9644(19) 0.9489(17) 0.7749(12) 0.098(6) Uani 0.593(6) 1 d D U P A 1
H27A H 1.003952 0.881273 0.810736 0.146 Uiso 0.593(6) 1 calc R U P A 1
H27B H 1.003232 1.006878 0.777114 0.146 Uiso 0.593(6) 1 calc R U P A 1
H27C H 0.889119 0.960935 0.794629 0.146 Uiso 0.593(6) 1 calc R U P A 1
C28 C 1.0742(17) 0.905(2) 0.6571(15) 0.110(8) Uani 0.593(6) 1 d D U P A 1
H28A H 1.107707 0.839893 0.699421 0.165 Uiso 0.593(6) 1 calc R U P A 1
H28B H 1.065719 0.890248 0.604024 0.165 Uiso 0.593(6) 1 calc R U P A 1
H28C H 1.121789 0.959534 0.649527 0.165 Uiso 0.593(6) 1 calc R U P A 1
C29 C 0.901(3) 1.046(2) 0.6248(15) 0.106(8) Uani 0.593(6) 1 d D U P A 1
H29A H 0.900881 1.037542 0.568735 0.159 Uiso 0.593(6) 1 calc R U P A 1
H29B H 0.824088 1.059509 0.641783 0.159 Uiso 0.593(6) 1 calc R U P A 1
H29C H 0.938201 1.105452 0.624267 0.159 Uiso 0.593(6) 1 calc R U P A 1
C30 C 0.8828(18) 0.8546(14) 0.6776(13) 0.077(4) Uani 0.593(6) 1 d . U P A 1
C31 C 0.8581(19) 0.8391(16) 0.6025(12) 0.081(5) Uani 0.593(6) 1 d . U P A 1
H31 H 0.879872 0.885499 0.551878 0.098 Uiso 0.593(6) 1 calc R U P A 1
C32 C 0.799(3) 0.752(3) 0.5992(16) 0.094(5) Uani 0.593(6) 1 d D U P A 1
C33 C 0.767(2) 0.7629(16) 0.5070(13) 0.119(5) Uani 0.593(6) 1 d D U P A 1
C34 C 0.8382(17) 0.6655(18) 0.4972(14) 0.146(6) Uani 0.593(6) 1 d D U P A 1
C35 C 0.836(2) 0.662(2) 0.4044(15) 0.164(7) Uani 0.593(6) 1 d D U P A 1
C36 C 0.5125(17) 0.9911(14) 0.7072(15) 0.098(6) Uani 0.593(6) 1 d D U P A 1
C37 C 0.564(2) 1.022(3) 0.6201(17) 0.147(10) Uani 0.593(6) 1 d D U P A 1
H37A H 0.591286 0.957660 0.604574 0.220 Uiso 0.593(6) 1 calc R U P A 1
H37B H 0.508672 1.068223 0.578798 0.220 Uiso 0.593(6) 1 calc R U P A 1
H37C H 0.626383 1.059772 0.621932 0.220 Uiso 0.593(6) 1 calc R U P A 1
C38 C 0.4109(18) 0.945(2) 0.6937(19) 0.127(9) Uani 0.593(6) 1 d D U P A 1
H38A H 0.434170 0.877633 0.681306 0.191 Uiso 0.593(6) 1 calc R U P A 1
H38B H 0.367298 0.931847 0.744376 0.191 Uiso 0.593(6) 1 calc R U P A 1
H38C H 0.365735 0.995007 0.646807 0.191 Uiso 0.593(6) 1 calc R U P A 1
C39 C 0.474(2) 1.0938(16) 0.726(2) 0.134(9) Uani 0.593(6) 1 d D U P A 1
H39A H 0.538052 1.125054 0.734935 0.202 Uiso 0.593(6) 1 calc R U P A 1
H39B H 0.428409 1.143202 0.678948 0.202 Uiso 0.593(6) 1 calc R U P A 1
H39C H 0.429972 1.080041 0.776517 0.202 Uiso 0.593(6) 1 calc R U P A 1
C40 C 0.5955(17) 0.9074(14) 0.7685(15) 0.082(5) Uani 0.593(6) 1 d . U P A 1
C41 C 0.633(2) 0.9280(16) 0.8402(16) 0.096(5) Uani 0.593(6) 1 d . U P A 1
H41 H 0.604703 0.994352 0.848611 0.115 Uiso 0.593(6) 1 calc R U P A 1
C42 C 0.709(2) 0.8557(17) 0.8999(17) 0.102(5) Uani 0.593(6) 1 d D U P A 1
C43 C 0.7794(18) 0.9035(15) 0.9497(15) 0.126(5) Uani 0.593(6) 1 d D U P A 1
C44 C 0.7107(19) 0.8878(15) 1.0274(14) 0.143(6) Uani 0.593(6) 1 d D U P A 1
C45 C 0.7501(19) 0.9221(19) 1.1023(16) 0.169(7) Uani 0.593(6) 1 d D U P A 1
F8 F 0.6659(15) 0.7629(17) 0.4618(18) 0.179(8) Uani 0.593(6) 1 d D U P A 1
F9 F 0.799(2) 0.8501(17) 0.4494(14) 0.140(8) Uani 0.593(6) 1 d D U P A 1
F10 F 0.9241(18) 0.606(3) 0.5423(18) 0.222(10) Uani 0.593(6) 1 d D U P A 1
F11 F 0.7442(18) 0.6072(18) 0.5266(13) 0.130(6) Uani 0.593(6) 1 d D U P A 1
F12 F 0.7413(19) 0.663(2) 0.363(2) 0.198(9) Uani 0.593(6) 1 d D U P A 1
F13 F 0.904(2) 0.5684(16) 0.4070(17) 0.212(9) Uani 0.593(6) 1 d D U P A 1
F14 F 0.882(2) 0.7441(17) 0.3549(15) 0.170(8) Uani 0.593(6) 1 d D U P A 1
F15 F 0.8846(14) 0.8588(11) 0.9796(11) 0.115(4) Uani 0.593(6) 1 d D U P A 1
F16 F 0.7818(16) 1.0122(10) 0.9245(11) 0.112(5) Uani 0.593(6) 1 d D U P A 1
F17 F 0.7065(11) 0.7822(8) 1.0593(7) 0.080(3) Uani 0.593(6) 1 d D U P A 1
F18 F 0.6066(13) 0.9426(12) 1.0089(10) 0.129(5) Uani 0.593(6) 1 d D U P A 1
F19 F 0.671(2) 0.905(2) 1.1603(17) 0.286(14) Uani 0.593(6) 1 d D U P A 1
F20 F 0.761(3) 1.0258(16) 1.0802(17) 0.196(8) Uani 0.593(6) 1 d D U P A 1
F21 F 0.8467(18) 0.8625(19) 1.1346(14) 0.180(8) Uani 0.593(6) 1 d D U P A 1
C42' C 0.773(4) 0.769(5) 0.601(2) 0.087(6) Uani 0.407(6) 1 d D U P A 2
C41' C 0.687(2) 0.8589(18) 0.5998(13) 0.061(5) Uani 0.407(6) 1 d . U P A 2
H41' H 0.665723 0.909069 0.546891 0.073 Uiso 0.407(6) 1 calc R U P A 2
C40' C 0.632(2) 0.8785(19) 0.6710(19) 0.073(5) Uani 0.407(6) 1 d . U P A 2
C30' C 0.912(2) 0.8663(19) 0.7632(17) 0.070(5) Uani 0.407(6) 1 d . U P A 2
C31' C 0.855(3) 0.906(2) 0.8239(17) 0.073(6) Uani 0.407(6) 1 d . U P A 2
H31' H 0.858369 0.978126 0.820201 0.088 Uiso 0.407(6) 1 calc R U P A 2
C32' C 0.795(3) 0.850(2) 0.8886(19) 0.089(5) Uani 0.407(6) 1 d D U P A 2
C33' C 0.732(2) 0.894(2) 0.9559(16) 0.116(5) Uani 0.407(6) 1 d D U P A 2
C27' C 1.057(3) 0.985(2) 0.7448(19) 0.100(8) Uani 0.407(6) 1 d D U P A 2
H27D H 1.095533 0.930902 0.792941 0.149 Uiso 0.407(6) 1 calc R U P A 2
H27E H 1.111048 1.021829 0.708086 0.149 Uiso 0.407(6) 1 calc R U P A 2
H27F H 1.006182 1.036797 0.764126 0.149 Uiso 0.407(6) 1 calc R U P A 2
C36' C 0.541(3) 0.976(2) 0.661(2) 0.096(6) Uani 0.407(6) 1 d D U P A 2
C35' C 0.802(3) 0.965(2) 1.0752(18) 0.156(7) Uani 0.407(6) 1 d D U P A 2
C28' C 1.067(2) 0.843(2) 0.672(2) 0.101(8) Uani 0.407(6) 1 d D U P A 2
H28D H 1.022979 0.810952 0.641158 0.151 Uiso 0.407(6) 1 calc R U P A 2
H28E H 1.125876 0.872810 0.636392 0.151 Uiso 0.407(6) 1 calc R U P A 2
H28F H 1.100062 0.788722 0.722337 0.151 Uiso 0.407(6) 1 calc R U P A 2
C26' C 0.992(3) 0.933(2) 0.697(2) 0.089(6) Uani 0.407(6) 1 d D U P A 2
C37' C 0.503(4) 1.009(4) 0.572(2) 0.160(15) Uani 0.407(6) 1 d D U P A 2
H37D H 0.564295 1.029542 0.535403 0.239 Uiso 0.407(6) 1 calc R U P A 2
H37E H 0.476119 0.949385 0.559601 0.239 Uiso 0.407(6) 1 calc R U P A 2
H37F H 0.442472 1.069438 0.561001 0.239 Uiso 0.407(6) 1 calc R U P A 2
C29' C 0.929(3) 1.014(3) 0.620(2) 0.107(11) Uani 0.407(6) 1 d D U P A 2
H29D H 0.888083 0.976680 0.590833 0.161 Uiso 0.407(6) 1 calc R U P A 2
H29E H 0.876339 1.065806 0.637544 0.161 Uiso 0.407(6) 1 calc R U P A 2
H29F H 0.981204 1.050838 0.581504 0.161 Uiso 0.407(6) 1 calc R U P A 2
C38' C 0.444(3) 0.945(3) 0.715(2) 0.133(12) Uani 0.407(6) 1 d D U P A 2
H38D H 0.467896 0.923553 0.774170 0.199 Uiso 0.407(6) 1 calc R U P A 2
H38E H 0.384470 1.005922 0.704032 0.199 Uiso 0.407(6) 1 calc R U P A 2
H38F H 0.418117 0.885869 0.702632 0.199 Uiso 0.407(6) 1 calc R U P A 2
C39' C 0.573(4) 1.072(3) 0.679(3) 0.149(11) Uani 0.407(6) 1 d D U P A 2
H39D H 0.598791 1.052654 0.737533 0.223 Uiso 0.407(6) 1 calc R U P A 2
H39E H 0.633275 1.097340 0.642473 0.223 Uiso 0.407(6) 1 calc R U P A 2
H39F H 0.509565 1.129136 0.668921 0.223 Uiso 0.407(6) 1 calc R U P A 2
C34' C 0.823(2) 0.9277(19) 0.9981(14) 0.130(6) Uani 0.407(6) 1 d D U P A 2
C43' C 0.833(2) 0.750(2) 0.5234(16) 0.110(6) Uani 0.407(6) 1 d D U P A 2
C44' C 0.7690(19) 0.683(2) 0.4879(16) 0.141(6) Uani 0.407(6) 1 d D U P A 2
C45' C 0.809(2) 0.674(3) 0.4044(17) 0.165(7) Uani 0.407(6) 1 d D U P A 2
F8' F 0.678(2) 0.8328(19) 1.0155(17) 0.141(7) Uani 0.407(6) 1 d D U P A 2
F9' F 0.680(3) 0.9928(19) 0.9189(17) 0.155(7) Uani 0.407(6) 1 d D U P A 2
F10' F 0.899(2) 0.8437(17) 1.0256(14) 0.112(7) Uiso 0.407(6) 1 d D U P A 2
F12' F 0.888(3) 1.010(3) 1.086(2) 0.211(12) Uani 0.407(6) 1 d D U P A 2
F11' F 0.855(3) 1.010(2) 0.942(2) 0.174(10) Uani 0.407(6) 1 d D U P A 2
F13' F 0.704(3) 1.034(3) 1.059(2) 0.210(12) Uani 0.407(6) 1 d D U P A 2
F14' F 0.787(3) 0.887(2) 1.1454(16) 0.209(11) Uani 0.407(6) 1 d D U P A 2
F15' F 0.9426(17) 0.7079(19) 0.5179(17) 0.149(8) Uani 0.407(6) 1 d D U P A 2
F16' F 0.817(3) 0.8513(18) 0.473(2) 0.146(11) Uani 0.407(6) 1 d D U P A 2
F17' F 0.819(3) 0.581(2) 0.539(2) 0.161(10) Uani 0.407(6) 1 d D U P A 2
F18' F 0.6652(18) 0.698(3) 0.501(2) 0.193(11) Uani 0.407(6) 1 d D U P A 2
F19' F 0.756(3) 0.606(3) 0.380(2) 0.195(11) Uani 0.407(6) 1 d D U P A 2
F20' F 0.919(2) 0.626(3) 0.413(2) 0.197(11) Uani 0.407(6) 1 d D U P A 2
F21' F 0.803(3) 0.767(2) 0.342(2) 0.181(10) Uani 0.407(6) 1 d D U P A 2

loop_
_atom_site_aniso_label
_atom_site_aniso_U_11
_atom_site_aniso_U_22
_atom_site_aniso_U_33
_atom_site_aniso_U_23
_atom_site_aniso_U_13
_atom_site_aniso_U_12
Sm1 0.0671(4) 0.0393(3) 0.0435(3) -0.00529(19) 0.0042(2) -0.0129(2)
C1 0.077(7) 0.048(5) 0.060(6) -0.008(4) 0.015(5) -0.007(5)
C2 0.071(7) 0.062(6) 0.071(7) -0.019(5) 0.015(5) -0.009(5)
C3 0.071(7) 0.085(8) 0.071(7) -0.028(6) 0.023(6) -0.016(6)
C4 0.074(7) 0.077(7) 0.050(5) -0.013(5) 0.014(5) -0.016(6)
C5 0.055(5) 0.048(5) 0.054(5) -0.012(4) 0.004(4) -0.016(4)
C6 0.060(6) 0.050(5) 0.049(5) -0.007(4) 0.001(4) -0.021(4)
C7 0.078(7) 0.068(6) 0.044(5) 0.002(4) -0.001(5) -0.025(5)
C8 0.078(7) 0.059(6) 0.052(6) 0.006(4) -0.016(5) -0.017(5)
C9 0.070(6) 0.060(6) 0.053(5) -0.006(4) -0.010(5) -0.011(5)
C10 0.061(6) 0.042(4) 0.055(5) -0.008(4) -0.001(4) -0.015(4)
C11 0.059(6) 0.051(5) 0.054(5) -0.013(4) 0.003(4) -0.018(4)
C12 0.064(6) 0.057(6) 0.066(6) -0.008(5) -0.002(5) -0.008(5)
C13 0.060(6) 0.078(7) 0.089(8) -0.025(6) 0.004(6) -0.017(5)
C14 0.063(7) 0.085(7) 0.067(6) -0.020(6) 0.011(5) -0.018(6)
C15 0.051(6) 0.073(6) 0.055(5) -0.010(5) 0.001(4) -0.010(5)
C16 0.074(7) 0.057(6) 0.096(8) -0.038(6) 0.000(6) -0.008(5)
C17 0.166(15) 0.068(8) 0.196(17) -0.058(10) -0.094(13) 0.036(9)
C18 0.186(17) 0.071(9) 0.222(19) -0.049(11) 0.130(15) -0.009(10)
C19 0.115(11) 0.066(7) 0.138(12) -0.038(8) -0.004(9) -0.022(7)
C20 0.060(6) 0.041(4) 0.052(5) -0.008(4) 0.010(4) -0.010(4)
C21 0.067(6) 0.055(5) 0.057(5) -0.014(4) -0.007(5) -0.010(5)
C22 0.047(5) 0.064(6) 0.039(4) -0.004(4) 0.000(4) -0.014(4)
C23 0.059(6) 0.069(6) 0.057(6) -0.013(5) 0.003(5) -0.017(5)
C24 0.070(7) 0.085(7) 0.051(6) -0.013(5) -0.007(5) -0.023(6)
C25 0.086(10) 0.143(14) 0.077(9) 0.003(9) -0.018(8) 0.007(10)
N1 0.073(5) 0.045(4) 0.047(4) -0.006(3) 0.006(4) -0.013(4)
N2 0.062(5) 0.045(4) 0.040(4) -0.009(3) 0.001(3) -0.019(3)
N3 0.050(4) 0.055(4) 0.048(4) -0.007(3) 0.004(3) -0.016(3)
O1 0.062(4) 0.036(3) 0.054(3) -0.013(3) -0.006(3) -0.007(3)
O2 0.050(3) 0.057(4) 0.058(4) -0.020(3) -0.004(3) -0.008(3)
O3 0.079(5) 0.065(4) 0.041(3) -0.002(3) 0.005(3) -0.012(3)
O4 0.111(6) 0.041(3) 0.060(4) -0.003(3) -0.022(4) -0.003(4)
O5 0.131(7) 0.062(4) 0.072(5) -0.020(4) 0.037(5) -0.050(5)
O6 0.121(6) 0.049(4) 0.052(4) -0.015(3) 0.003(4) -0.027(4)
F1 0.059(4) 0.115(5) 0.063(3) -0.026(3) -0.001(3) 0.008(3)
F2 0.065(4) 0.093(5) 0.103(5) 0.000(4) -0.013(3) -0.038(3)
F3 0.132(7) 0.153(8) 0.069(4) -0.046(5) 0.002(4) -0.001(6)
F4 0.140(7) 0.108(6) 0.071(4) 0.012(4) -0.019(4) -0.065(5)
F5 0.152(10) 0.299(19) 0.151(10) 0.061(12) -0.082(9) -0.134(13)
F6 0.191(14) 0.39(3) 0.120(9) -0.085(13) -0.066(9) 0.170(18)
F7 0.141(8) 0.177(9) 0.065(5) 0.010(5) -0.029(5) -0.043(7)
C26 0.103(10) 0.060(8) 0.101(9) -0.012(8) 0.046(9) -0.025(8)
C27 0.116(13) 0.094(12) 0.104(13) -0.039(10) 0.025(11) -0.065(10)
C28 0.095(14) 0.084(14) 0.138(17) -0.014(14) 0.060(13) -0.019(13)
C29 0.115(18) 0.056(14) 0.137(16) -0.036(12) 0.021(14) 0.027(12)
C30 0.093(9) 0.052(7) 0.078(8) -0.004(7) 0.032(8) -0.021(7)
C31 0.109(11) 0.068(9) 0.055(8) 0.003(7) 0.025(8) -0.024(8)
C32 0.137(11) 0.084(10) 0.050(7) -0.002(7) 0.007(8) -0.025(9)
C33 0.164(11) 0.100(9) 0.080(8) -0.010(8) 0.027(9) -0.020(9)
C34 0.182(11) 0.133(10) 0.109(9) -0.019(9) 0.018(10) -0.024(10)
C35 0.197(13) 0.157(12) 0.131(11) -0.036(11) 0.032(11) -0.027(12)
C36 0.080(10) 0.045(8) 0.145(13) 0.005(9) -0.019(11) -0.001(8)
C37 0.114(16) 0.147(17) 0.142(18) -0.004(16) -0.032(15) 0.013(15)
C38 0.079(14) 0.082(13) 0.20(2) -0.008(14) -0.077(14) -0.010(12)
C39 0.125(19) 0.071(13) 0.20(2) -0.035(15) -0.050(18) 0.013(13)
C40 0.079(9) 0.047(7) 0.109(10) -0.006(7) -0.026(8) -0.010(7)
C41 0.118(12) 0.053(8) 0.112(11) -0.027(8) -0.044(10) 0.017(9)
C42 0.135(11) 0.060(8) 0.110(9) -0.039(7) -0.044(10) 0.015(9)
C43 0.162(10) 0.082(8) 0.132(9) -0.039(8) -0.024(9) 0.005(9)
C44 0.182(11) 0.102(9) 0.138(10) -0.039(9) -0.027(10) 0.010(10)
C45 0.230(14) 0.128(11) 0.150(12) -0.064(11) -0.028(12) 0.015(12)
F8 0.148(14) 0.133(14) 0.223(19) -0.011(14) 0.025(14) -0.014(12)
F9 0.215(16) 0.119(12) 0.048(10) 0.011(7) 0.010(10) 0.010(12)
F10 0.214(19) 0.236(19) 0.191(17) -0.070(16) -0.018(17) 0.057(18)
F11 0.164(15) 0.118(12) 0.106(10) -0.020(9) -0.002(12) -0.046(12)
F12 0.220(18) 0.180(18) 0.187(17) -0.035(15) 0.021(15) -0.050(16)
F13 0.254(19) 0.165(17) 0.213(17) -0.057(15) -0.006(16) -0.021(15)
F14 0.215(18) 0.182(15) 0.117(12) -0.050(11) 0.069(14) -0.042(15)
F15 0.145(11) 0.084(8) 0.116(10) -0.035(7) -0.024(9) -0.007(7)
F16 0.142(12) 0.071(7) 0.135(10) -0.042(7) -0.013(10) -0.030(8)
F17 0.114(9) 0.052(6) 0.054(6) 0.000(4) 0.000(5) 0.016(5)
F18 0.139(11) 0.120(10) 0.116(10) -0.042(8) 0.000(9) 0.033(9)
F19 0.34(3) 0.24(2) 0.25(2) -0.07(2) 0.02(2) 0.05(2)
F20 0.28(2) 0.155(13) 0.171(14) -0.098(11) -0.085(15) 0.013(16)
F21 0.218(19) 0.194(16) 0.127(12) -0.072(12) -0.070(13) 0.030(15)
C42' 0.136(12) 0.073(10) 0.048(8) -0.009(8) 0.011(9) -0.023(10)
C41' 0.097(12) 0.046(9) 0.035(8) -0.002(7) 0.001(9) -0.017(9)
C40' 0.082(11) 0.044(9) 0.083(11) -0.008(9) -0.019(10) -0.005(9)
C30' 0.089(10) 0.050(8) 0.074(9) -0.019(8) 0.013(9) -0.021(8)
C31' 0.105(13) 0.046(10) 0.071(11) -0.017(9) 0.002(11) -0.017(10)
C32' 0.132(12) 0.051(9) 0.095(10) -0.040(8) -0.019(11) -0.002(10)
C33' 0.156(10) 0.071(8) 0.125(9) -0.047(8) -0.024(9) 0.008(9)
C27' 0.106(18) 0.097(17) 0.099(17) -0.023(15) 0.031(15) -0.045(15)
C36' 0.086(11) 0.050(9) 0.134(13) -0.001(10) -0.021(11) -0.004(9)
C35' 0.222(14) 0.115(12) 0.141(12) -0.067(11) -0.043(12) 0.011(12)
C28' 0.103(17) 0.096(17) 0.127(18) -0.048(16) 0.075(14) -0.070(15)
C26' 0.097(11) 0.063(9) 0.103(10) -0.016(9) 0.033(10) -0.026(9)
C37' 0.15(3) 0.15(3) 0.16(3) -0.04(2) 0.01(2) 0.01(2)
C29' 0.081(19) 0.046(18) 0.18(2) -0.013(17) 0.018(18) 0.003(15)
C38' 0.11(2) 0.087(17) 0.16(2) 0.007(17) -0.033(19) 0.033(17)
C39' 0.14(2) 0.107(18) 0.18(2) -0.021(18) -0.03(2) -0.005(18)
C34' 0.179(11) 0.088(9) 0.130(10) -0.054(9) -0.024(10) 0.005(10)
C43' 0.160(11) 0.099(10) 0.061(9) -0.010(8) 0.017(10) -0.025(10)
C44' 0.178(12) 0.123(10) 0.111(10) -0.022(9) 0.027(11) -0.016(11)
C45' 0.196(13) 0.155(12) 0.133(11) -0.031(11) 0.026(12) -0.024(12)
F8' 0.163(15) 0.128(14) 0.140(14) -0.069(12) -0.008(13) 0.009(13)
F9' 0.161(14) 0.135(13) 0.144(13) -0.036(11) -0.022(13) 0.043(12)
F12' 0.27(3) 0.154(19) 0.23(2) -0.072(18) -0.10(2) -0.05(2)
F11' 0.20(2) 0.119(15) 0.178(18) -0.014(15) 0.026(18) -0.014(16)
F13' 0.31(3) 0.153(17) 0.16(2) -0.088(16) -0.02(2) 0.074(19)
F14' 0.27(2) 0.183(18) 0.152(17) -0.049(16) -0.042(19) 0.043(19)
F15' 0.111(13) 0.131(15) 0.176(17) 0.010(14) -0.093(12) -0.034(12)
F16' 0.22(2) 0.117(16) 0.079(19) 0.003(13) 0.079(15) -0.030(15)
F17' 0.22(2) 0.113(15) 0.137(16) -0.026(13) 0.02(2) -0.015(19)
F18' 0.187(18) 0.166(19) 0.168(18) 0.014(17) 0.037(17) 0.013(17)
F19' 0.217(19) 0.17(2) 0.205(19) -0.067(18) 0.011(18) -0.042(18)
F20' 0.221(19) 0.192(19) 0.167(16) -0.045(17) 0.018(16) -0.013(18)
F21' 0.22(2) 0.183(18) 0.137(16) -0.043(15) 0.034(19) -0.030(19)

loop_
_atom_type_symbol
_atom_type_description
_atom_type_scat_dispersion_real
_atom_type_scat_dispersion_imag
_atom_type_scat_source
C C 0.0181 0.0091 'International Tables Vol C Tables 4.2.6.8 and 6.1.1.4'
H H 0.0000 0.0000 'International Tables Vol C Tables 4.2.6.8 and 6.1.1.4'
N N 0.0311 0.0180 'International Tables Vol C Tables 4.2.6.8 and 6.1.1.4'
O O 0.0492 0.0322 'International Tables Vol C Tables 4.2.6.8 and 6.1.1.4'
F F 0.0727 0.0534 'International Tables Vol C Tables 4.2.6.8 and 6.1.1.4'
Sm Sm -5.3236 12.2178 'International Tables Vol C Tables 4.2.6.8 and 6.1.1.4'

loop_
_geom_angle_atom_site_label_1
_geom_angle_atom_site_label_2
_geom_angle_atom_site_label_3
_geom_angle
_geom_angle_site_symmetry_1
_geom_angle_site_symmetry_3
_geom_angle_publ_flag
O4 Sm1 O3 80.0(3) . . ?
O4 Sm1 O1 137.2(2) . . ?
O3 Sm1 O1 79.0(2) . . ?
O4 Sm1 O2 69.8(2) . . ?
O3 Sm1 O2 76.4(2) . . ?
O1 Sm1 O2 69.2(2) . . ?
O4 Sm1 O6 73.7(2) . . ?
O3 Sm1 O6 134.9(2) . . ?
O1 Sm1 O6 143.0(2) . . ?
O2 Sm1 O6 125.0(3) . . ?
O4 Sm1 O5 74.7(3) . . ?
O3 Sm1 O5 69.2(3) . . ?
O1 Sm1 O5 129.7(3) . . ?
O2 Sm1 O5 133.9(3) . . ?
O6 Sm1 O5 68.8(2) . . ?
O4 Sm1 N3 144.9(3) . . ?
O3 Sm1 N3 82.5(2) . . ?
O1 Sm1 N3 67.2(2) . . ?
O2 Sm1 N3 134.2(2) . . ?
O6 Sm1 N3 98.6(3) . . ?
O5 Sm1 N3 70.7(3) . . ?
O4 Sm1 N1 84.9(3) . . ?
O3 Sm1 N1 146.1(3) . . ?
O1 Sm1 N1 92.2(2) . . ?
O2 Sm1 N1 69.9(2) . . ?
O6 Sm1 N1 67.1(3) . . ?
O5 Sm1 N1 135.0(2) . . ?
N3 Sm1 N1 124.4(2) . . ?
O4 Sm1 N2 141.4(3) . . ?
O3 Sm1 N2 138.5(2) . . ?
O1 Sm1 N2 67.9(2) . . ?
O2 Sm1 N2 112.0(2) . . ?
O6 Sm1 N2 75.2(2) . . ?
O5 Sm1 N2 114.1(3) . . ?
N3 Sm1 N2 62.3(2) . . ?
N1 Sm1 N2 62.1(2) . . ?
N1 C1 C2 123.2(10) . . ?
N1 C1 H1 118.4 . . ?
C2 C1 H1 118.4 . . ?
C3 C2 C1 118.8(11) . . ?
C3 C2 H2 120.6 . . ?
C1 C2 H2 120.6 . . ?
C2 C3 C4 119.8(10) . . ?
C2 C3 H3 120.1 . . ?
C4 C3 H3 120.1 . . ?
C3 C4 C5 119.3(10) . . ?
C3 C4 H4 120.3 . . ?
C5 C4 H4 120.3 . . ?
N1 C5 C4 121.5(9) . . ?
N1 C5 C6 116.1(8) . . ?
C4 C5 C6 122.4(9) . . ?
N2 C6 C7 121.6(9) . . ?
N2 C6 C5 116.6(8) . . ?
C7 C6 C5 121.8(9) . . ?
C8 C7 C6 120.1(10) . . ?
C8 C7 H7 119.9 . . ?
C6 C7 H7 119.9 . . ?
C7 C8 C9 119.2(9) . . ?
C7 C8 H8 120.4 . . ?
C9 C8 H8 120.4 . . ?
C8 C9 C10 118.7(10) . . ?
C8 C9 H9 120.7 . . ?
C10 C9 H9 120.7 . . ?
N2 C10 C9 121.7(9) . . ?
N2 C10 C11 117.0(8) . . ?
C9 C10 C11 121.4(9) . . ?
N3 C11 C12 121.3(9) . . ?
N3 C11 C10 117.4(8) . . ?
C12 C11 C10 121.3(9) . . ?
C13 C12 C11 119.2(10) . . ?
C13 C12 H12 120.4 . . ?
C11 C12 H12 120.4 . . ?
C12 C13 C14 118.6(11) . . ?
C12 C13 H13 120.7 . . ?
C14 C13 H13 120.7 . . ?
C15 C14 C13 118.4(10) . . ?
C15 C14 H14 120.8 . . ?
C13 C14 H14 120.8 . . ?
N3 C15 C14 124.3(10) . . ?
N3 C15 H15 117.9 . . ?
C14 C15 H15 117.9 . . ?
C18 C16 C20 107.4(10) . . ?
C18 C16 C19 111.8(13) . . ?
C20 C16 C19 114.7(10) . . ?
C18 C16 C17 110.3(15) . . ?
C20 C16 C17 107.9(10) . . ?
C19 C16 C17 104.6(12) . . ?
C16 C17 H17A 109.5 . . ?
C16 C17 H17B 109.5 . . ?
H17A C17 H17B 109.5 . . ?
C16 C17 H17C 109.5 . . ?
H17A C17 H17C 109.5 . . ?
H17B C17 H17C 109.5 . . ?
C16 C18 H18A 109.5 . . ?
C16 C18 H18B 109.5 . . ?
H18A C18 H18B 109.5 . . ?
C16 C18 H18C 109.5 . . ?
H18A C18 H18C 109.5 . . ?
H18B C18 H18C 109.5 . . ?
C16 C19 H19A 109.5 . . ?
C16 C19 H19B 109.5 . . ?
H19A C19 H19B 109.5 . . ?
C16 C19 H19C 109.5 . . ?
H19A C19 H19C 109.5 . . ?
H19B C19 H19C 109.5 . . ?
O1 C20 C21 123.3(8) . . ?
O1 C20 C16 118.4(9) . . ?
C21 C20 C16 118.3(9) . . ?
C22 C21 C20 119.8(9) . . ?
C22 C21 H21 120.1 . . ?
C20 C21 H21 120.1 . . ?
O2 C22 C21 131.9(9) . . ?
O2 C22 C23 113.0(8) . . ?
C21 C22 C23 115.1(9) . . ?
F2 C23 F1 106.4(9) . . ?
F2 C23 C24 107.8(8) . . ?
F1 C23 C24 107.1(9) . . ?
F2 C23 C22 111.9(8) . . ?
F1 C23 C22 110.1(8) . . ?
C24 C23 C22 113.3(8) . . ?
F4 C24 F3 106.2(10) . . ?
F4 C24 C25 108.7(12) . . ?
F3 C24 C25 107.4(12) . . ?
F4 C24 C23 109.6(8) . . ?
F3 C24 C23 107.1(9) . . ?
C25 C24 C23 117.3(11) . . ?
F6 C25 F5 107.6(19) . . ?
F6 C25 F7 106.4(17) . . ?
F5 C25 F7 106.6(16) . . ?
F6 C25 C24 112.2(18) . . ?
F5 C25 C24 112.3(16) . . ?
F7 C25 C24 111.4(14) . . ?
C5 N1 C1 117.3(8) . . ?
C5 N1 Sm1 122.1(6) . . ?
C1 N1 Sm1 118.6(6) . . ?
C6 N2 C10 118.7(7) . . ?
C6 N2 Sm1 120.6(6) . . ?
C10 N2 Sm1 119.9(6) . . ?
C15 N3 C11 118.3(8) . . ?
C15 N3 Sm1 118.5(6) . . ?
C11 N3 Sm1 122.0(6) . . ?
C20 O1 Sm1 140.2(6) . . ?
C22 O2 Sm1 133.0(6) . . ?
C32 O3 Sm1 139.9(18) . . ?
C42' O3 Sm1 129.6(18) . . ?
C40' O4 Sm1 125.9(14) . . ?
C40 O4 Sm1 141.1(10) . . ?
C30' O5 Sm1 142.7(14) . . ?
C30 O5 Sm1 128.2(11) . . ?
C32' O6 Sm1 129.9(14) . . ?
C42 O6 Sm1 127.0(9) . . ?
C29 C26 C27 114.1(14) . . ?
C29 C26 C28 113.9(14) . . ?
C27 C26 C28 111.8(15) . . ?
C29 C26 C30 102(2) . . ?
C27 C26 C30 111.0(17) . . ?
C28 C26 C30 103.1(18) . . ?
C26 C27 H27A 109.5 . . ?
C26 C27 H27B 109.5 . . ?
H27A C27 H27B 109.5 . . ?
C26 C27 H27C 109.5 . . ?
H27A C27 H27C 109.5 . . ?
H27B C27 H27C 109.5 . . ?
C26 C28 H28A 109.5 . . ?
C26 C28 H28B 109.5 . . ?
H28A C28 H28B 109.5 . . ?
C26 C28 H28C 109.5 . . ?
H28A C28 H28C 109.5 . . ?
H28B C28 H28C 109.5 . . ?
C26 C29 H29A 109.5 . . ?
C26 C29 H29B 109.5 . . ?
H29A C29 H29B 109.5 . . ?
C26 C29 H29C 109.5 . . ?
H29A C29 H29C 109.5 . . ?
H29B C29 H29C 109.5 . . ?
O5 C30 C31 126.7(17) . . ?
O5 C30 C26 107.0(17) . . ?
C31 C30 C26 123.6(16) . . ?
C30 C31 C32 121.6(17) . . ?
C30 C31 H31 119.2 . . ?
C32 C31 H31 119.2 . . ?
O3 C32 C31 122(2) . . ?
O3 C32 C33 127(4) . . ?
C31 C32 C33 111(3) . . ?
F9 C33 F8 96.4(14) . . ?
F9 C33 C34 108(2) . . ?
F8 C33 C34 100.9(15) . . ?
F9 C33 C32 113(2) . . ?
F8 C33 C32 136(3) . . ?
C34 C33 C32 100(2) . . ?
F10 C34 F11 105.2(17) . . ?
F10 C34 C33 130(2) . . ?
F11 C34 C33 87.7(16) . . ?
F10 C34 C35 114(2) . . ?
F11 C34 C35 97.1(19) . . ?
C33 C34 C35 111.8(18) . . ?
F14 C35 F12 105.2(17) . . ?
F14 C35 F13 108.0(18) . . ?
F12 C35 F13 106.6(18) . . ?
F14 C35 C34 109(2) . . ?
F12 C35 C34 123(3) . . ?
F13 C35 C34 103.9(15) . . ?
C39 C36 C38 108.1(14) . . ?
C39 C36 C40 118(2) . . ?
C38 C36 C40 111.0(16) . . ?
C39 C36 C37 105.9(14) . . ?
C38 C36 C37 104.3(14) . . ?
C40 C36 C37 109(2) . . ?
C36 C37 H37A 109.5 . . ?
C36 C37 H37B 109.5 . . ?
H37A C37 H37B 109.5 . . ?
C36 C37 H37C 109.5 . . ?
H37A C37 H37C 109.5 . . ?
H37B C37 H37C 109.5 . . ?
C36 C38 H38A 109.5 . . ?
C36 C38 H38B 109.5 . . ?
H38A C38 H38B 109.5 . . ?
C36 C38 H38C 109.5 . . ?
H38A C38 H38C 109.5 . . ?
H38B C38 H38C 109.5 . . ?
C36 C39 H39A 109.5 . . ?
C36 C39 H39B 109.5 . . ?
H39A C39 H39B 109.5 . . ?
C36 C39 H39C 109.5 . . ?
H39A C39 H39C 109.5 . . ?
H39B C39 H39C 109.5 . . ?
O4 C40 C41 121.3(16) . . ?
O4 C40 C36 118.6(18) . . ?
C41 C40 C36 119.8(18) . . ?
C42 C41 C40 123.7(19) . . ?
C42 C41 H41 118.2 . . ?
C40 C41 H41 118.2 . . ?
O6 C42 C41 131.9(19) . . ?
O6 C42 C43 105.1(17) . . ?
C41 C42 C43 116.6(18) . . ?
F15 C43 F16 104.2(15) . . ?
F15 C43 C44 104.2(19) . . ?
F16 C43 C44 102.8(18) . . ?
F15 C43 C42 123.9(19) . . ?
F16 C43 C42 120.1(18) . . ?
C44 C43 C42 97.9(19) . . ?
F17 C44 F18 109.7(17) . . ?
F17 C44 C43 107.7(16) . . ?
F18 C44 C43 111.0(18) . . ?
F17 C44 C45 105.4(17) . . ?
F18 C44 C45 103.8(14) . . ?
C43 C44 C45 119(2) . . ?
F21 C45 F20 109.3(17) . . ?
F21 C45 F19 109.7(18) . . ?
F20 C45 F19 108.8(18) . . ?
F21 C45 C44 109.9(19) . . ?
F20 C45 C44 112.8(19) . . ?
F19 C45 C44 106.3(16) . . ?
O3 C42' C41' 121(3) . . ?
O3 C42' C43' 110(3) . . ?
C41' C42' C43' 126(3) . . ?
C40' C41' C42' 126(2) . . ?
C40' C41' H41' 116.9 . . ?
C42' C41' H41' 116.9 . . ?
O4 C40' C41' 130(2) . . ?
O4 C40' C36' 108(3) . . ?
C41' C40' C36' 121(2) . . ?
O5 C30' C31' 116(2) . . ?
O5 C30' C26' 120(2) . . ?
C31' C30' C26' 122(2) . . ?
C32' C31' C30' 126(2) . . ?
C32' C31' H31' 117.0 . . ?
C30' C31' H31' 117.0 . . ?
O6 C32' C31' 130(2) . . ?
O6 C32' C33' 104(3) . . ?
C31' C32' C33' 126(2) . . ?
F8' C33' F9' 117(2) . . ?
F8' C33' C34' 107.4(17) . . ?
F9' C33' C34' 95(2) . . ?
F8' C33' C32' 121(3) . . ?
F9' C33' C32' 109(2) . . ?
C34' C33' C32' 103(2) . . ?
C26' C27' H27D 109.5 . . ?
C26' C27' H27E 109.5 . . ?
H27D C27' H27E 109.5 . . ?
C26' C27' H27F 109.5 . . ?
H27D C27' H27F 109.5 . . ?
H27E C27' H27F 109.5 . . ?
C37' C36' C38' 108.4(18) . . ?
C37' C36' C39' 108.2(17) . . ?
C38' C36' C39' 107.3(17) . . ?
C37' C36' C40' 105(3) . . ?
C38' C36' C40' 111(3) . . ?
C39' C36' C40' 117(3) . . ?
F12' C35' F14' 110.4(19) . . ?
F12' C35' F13' 113.7(19) . . ?
F14' C35' F13' 105.8(18) . . ?
F12' C35' C34' 107.5(17) . . ?
F14' C35' C34' 113.9(18) . . ?
F13' C35' C34' 106(2) . . ?
C26' C28' H28D 109.5 . . ?
C26' C28' H28E 109.5 . . ?
H28D C28' H28E 109.5 . . ?
C26' C28' H28F 109.5 . . ?
H28D C28' H28F 109.5 . . ?
H28E C28' H28F 109.5 . . ?
C27' C26' C29' 112.4(17) . . ?
C27' C26' C28' 111.4(17) . . ?
C29' C26' C28' 111.0(17) . . ?
C27' C26' C30' 107(2) . . ?
C29' C26' C30' 113(3) . . ?
C28' C26' C30' 102(2) . . ?
C36' C37' H37D 109.5 . . ?
C36' C37' H37E 109.5 . . ?
H37D C37' H37E 109.5 . . ?
C36' C37' H37F 109.5 . . ?
H37D C37' H37F 109.5 . . ?
H37E C37' H37F 109.5 . . ?
C26' C29' H29D 109.5 . . ?
C26' C29' H29E 109.5 . . ?
H29D C29' H29E 109.5 . . ?
C26' C29' H29F 109.5 . . ?
H29D C29' H29F 109.5 . . ?
H29E C29' H29F 109.5 . . ?
C36' C38' H38D 109.5 . . ?
C36' C38' H38E 109.5 . . ?
H38D C38' H38E 109.5 . . ?
C36' C38' H38F 109.5 . . ?
H38D C38' H38F 109.5 . . ?
H38E C38' H38F 109.5 . . ?
C36' C39' H39D 109.5 . . ?
C36' C39' H39E 109.5 . . ?
H39D C39' H39E 109.5 . . ?
C36' C39' H39F 109.5 . . ?
H39D C39' H39F 109.5 . . ?
H39E C39' H39F 109.5 . . ?
F10' C34' F11' 116(2) . . ?
F10' C34' C35' 102.4(17) . . ?
F11' C34' C35' 104(3) . . ?
F10' C34' C33' 107(2) . . ?
F11' C34' C33' 106(3) . . ?
C35' C34' C33' 122(2) . . ?
F16' C43' F15' 107.6(18) . . ?
F16' C43' C44' 109.6(18) . . ?
F15' C43' C44' 103.7(16) . . ?
F16' C43' C42' 98(3) . . ?
F15' C43' C42' 128(3) . . ?
C44' C43' C42' 109(3) . . ?
F18' C44' F17' 110.7(19) . . ?
F18' C44' C45' 120.6(17) . . ?
F17' C44' C45' 99(2) . . ?
F18' C44' C43' 112.3(17) . . ?
F17' C44' C43' 98(2) . . ?
C45' C44' C43' 113.2(19) . . ?
F21' C45' F19' 109.7(19) . . ?
F21' C45' F20' 107.2(17) . . ?
F19' C45' F20' 104.0(18) . . ?
F21' C45' C44' 116(3) . . ?
F19' C45' C44' 110.3(18) . . ?
F20' C45' C44' 109.0(17) . . ?

loop_
_geom_bond_atom_site_label_1
_geom_bond_atom_site_label_2
_geom_bond_distance
_geom_bond_site_symmetry_2
_geom_bond_publ_flag
Sm1 O4 2.348(7) . ?
Sm1 O3 2.373(6) . ?
Sm1 O1 2.413(5) . ?
Sm1 O2 2.455(6) . ?
Sm1 O6 2.465(6) . ?
Sm1 O5 2.480(7) . ?
Sm1 N3 2.598(8) . ?
Sm1 N1 2.598(8) . ?
Sm1 N2 2.640(7) . ?
C1 N1 1.352(13) . ?
C1 C2 1.379(14) . ?
C1 H1 0.9500 . ?
C2 C3 1.348(16) . ?
C2 H2 0.9500 . ?
C3 C4 1.374(16) . ?
C3 H3 0.9500 . ?
C4 C5 1.391(14) . ?
C4 H4 0.9500 . ?
C5 N1 1.347(11) . ?
C5 C6 1.476(14) . ?
C6 N2 1.353(12) . ?
C6 C7 1.382(13) . ?
C7 C8 1.372(16) . ?
C7 H7 0.9500 . ?
C8 C9 1.389(15) . ?
C8 H8 0.9500 . ?
C9 C10 1.400(13) . ?
C9 H9 0.9500 . ?
C10 N2 1.360(12) . ?
C10 C11 1.481(13) . ?
C11 N3 1.333(11) . ?
C11 C12 1.407(14) . ?
C12 C13 1.385(16) . ?
C12 H12 0.9500 . ?
C13 C14 1.385(16) . ?
C13 H13 0.9500 . ?
C14 C15 1.365(15) . ?
C14 H14 0.9500 . ?
C15 N3 1.333(12) . ?
C15 H15 0.9500 . ?
C16 C18 1.47(2) . ?
C16 C20 1.526(13) . ?
C16 C19 1.528(16) . ?
C16 C17 1.55(2) . ?
C17 H17A 0.9800 . ?
C17 H17B 0.9800 . ?
C17 H17C 0.9800 . ?
C18 H18A 0.9800 . ?
C18 H18B 0.9800 . ?
C18 H18C 0.9800 . ?
C19 H19A 0.9800 . ?
C19 H19B 0.9800 . ?
C19 H19C 0.9800 . ?
C20 O1 1.238(11) . ?
C20 C21 1.446(14) . ?
C21 C22 1.377(13) . ?
C21 H21 0.9500 . ?
C22 O2 1.242(11) . ?
C22 C23 1.569(13) . ?
C23 F2 1.347(12) . ?
C23 F1 1.351(12) . ?
C23 C24 1.545(14) . ?
C24 F4 1.320(13) . ?
C24 F3 1.363(14) . ?
C24 C25 1.486(18) . ?
C25 F6 1.23(2) . ?
C25 F5 1.31(2) . ?
C25 F7 1.327(17) . ?
O3 C32 1.19(4) . ?
O3 C42' 1.27(5) . ?
O4 C40' 1.30(3) . ?
O4 C40 1.32(2) . ?
O5 C30' 1.25(3) . ?
O5 C30 1.31(2) . ?
O6 C32' 1.26(3) . ?
O6 C42 1.37(2) . ?
C26 C29 1.509(18) . ?
C26 C27 1.517(18) . ?
C26 C28 1.541(18) . ?
C26 C30 1.69(3) . ?
C27 H27A 0.9800 . ?
C27 H27B 0.9800 . ?
C27 H27C 0.9800 . ?
C28 H28A 0.9800 . ?
C28 H28B 0.9800 . ?
C28 H28C 0.9800 . ?
C29 H29A 0.9800 . ?
C29 H29B 0.9800 . ?
C29 H29C 0.9800 . ?
C30 C31 1.38(3) . ?
C31 C32 1.48(5) . ?
C31 H31 0.9500 . ?
C32 C33 1.564(19) . ?
C33 F9 1.378(18) . ?
C33 F8 1.466(18) . ?
C33 C34 1.501(18) . ?
C34 F10 1.311(18) . ?
C34 F11 1.484(19) . ?
C34 C35 1.574(19) . ?
C35 F14 1.358(19) . ?
C35 F12 1.361(18) . ?
C35 F13 1.384(19) . ?
C36 C39 1.504(18) . ?
C36 C38 1.525(18) . ?
C36 C40 1.53(3) . ?
C36 C37 1.547(19) . ?
C37 H37A 0.9800 . ?
C37 H37B 0.9800 . ?
C37 H37C 0.9800 . ?
C38 H38A 0.9800 . ?
C38 H38B 0.9800 . ?
C38 H38C 0.9800 . ?
C39 H39A 0.9800 . ?
C39 H39B 0.9800 . ?
C39 H39C 0.9800 . ?
C40 C41 1.41(3) . ?
C41 C42 1.41(3) . ?
C41 H41 0.9500 . ?
C42 C43 1.545(14) . ?
C43 F15 1.370(17) . ?
C43 F16 1.390(17) . ?
C43 C44 1.518(19) . ?
C44 F17 1.359(18) . ?
C44 F18 1.359(18) . ?
C44 C45 1.572(18) . ?
C45 F21 1.343(17) . ?
C45 F20 1.349(18) . ?
C45 F19 1.353(18) . ?
C42' C41' 1.46(5) . ?
C42' C43' 1.55(2) . ?
C41' C40' 1.43(4) . ?
C41' H41' 0.9500 . ?
C40' C36' 1.55(4) . ?
C30' C31' 1.41(4) . ?
C30' C26' 1.62(4) . ?
C31' C32' 1.39(4) . ?
C31' H31' 0.9500 . ?
C32' C33' 1.562(19) . ?
C33' F8' 1.322(19) . ?
C33' F9' 1.342(19) . ?
C33' C34' 1.530(19) . ?
C27' C26' 1.52(2) . ?
C27' H27D 0.9800 . ?
C27' H27E 0.9800 . ?
C27' H27F 0.9800 . ?
C36' C37' 1.50(2) . ?
C36' C38' 1.51(2) . ?
C36' C39' 1.516(19) . ?
C35' F12' 1.331(18) . ?
C35' F14' 1.352(18) . ?
C35' F13' 1.371(19) . ?
C35' C34' 1.526(19) . ?
C28' C26' 1.551(19) . ?
C28' H28D 0.9800 . ?
C28' H28E 0.9800 . ?
C28' H28F 0.9800 . ?
C26' C29' 1.545(19) . ?
C37' H37D 0.9800 . ?
C37' H37E 0.9800 . ?
C37' H37F 0.9800 . ?
C29' H29D 0.9800 . ?
C29' H29E 0.9800 . ?
C29' H29F 0.9800 . ?
C38' H38D 0.9800 . ?
C38' H38E 0.9800 . ?
C38' H38F 0.9800 . ?
C39' H39D 0.9800 . ?
C39' H39E 0.9800 . ?
C39' H39F 0.9800 . ?
C34' F10' 1.312(19) . ?
C34' F11' 1.317(18) . ?
C43' F16' 1.350(18) . ?
C43' F15' 1.384(18) . ?
C43' C44' 1.533(18) . ?
C44' F18' 1.283(16) . ?
C44' F17' 1.417(19) . ?
C44' C45' 1.507(18) . ?
C45' F21' 1.347(19) . ?
C45' F19' 1.358(19) . ?
C45' F20' 1.392(18) . ?

loop_
_geom_hbond_atom_site_label_D
_geom_hbond_atom_site_label_H
_geom_hbond_atom_site_label_A
_geom_hbond_distance_DH
_geom_hbond_distance_HA
_geom_hbond_distance_DA
_geom_hbond_angle_DHA
_geom_hbond_site_symmetry_A
_geom_hbond_publ_flag
C9 H9 F15^a 0.95 2.53 3.353(18) 145.6 2_767 yes
C12 H12 F17^a 0.95 2.55 3.185(15) 124.8 2_767 yes
C12 H12 F10'^b 0.95 2.46 3.21(2) 135.8 2_767 yes
C15 H15 O3 0.95 2.62 3.209(12) 120.3 . yes
C15 H15 O5 0.95 2.55 3.029(14) 111.8 . yes
C31'^b H31'^b F11'^b 0.95 2.20 2.73(5) 114.1 . yes

loop_
_geom_torsion_atom_site_label_1
_geom_torsion_atom_site_label_2
_geom_torsion_atom_site_label_3
_geom_torsion_atom_site_label_4
_geom_torsion
_geom_torsion_site_symmetry_1
_geom_torsion_site_symmetry_2
_geom_torsion_site_symmetry_3
_geom_torsion_site_symmetry_4
_geom_torsion_publ_flag
N1 C1 C2 C3 -1.8(17) . . . . ?
C1 C2 C3 C4 1.2(18) . . . . ?
C2 C3 C4 C5 -0.6(18) . . . . ?
C3 C4 C5 N1 0.5(16) . . . . ?
C3 C4 C5 C6 -179.4(10) . . . . ?
N1 C5 C6 N2 17.8(12) . . . . ?
C4 C5 C6 N2 -162.3(9) . . . . ?
N1 C5 C6 C7 -161.9(9) . . . . ?
C4 C5 C6 C7 18.0(14) . . . . ?
N2 C6 C7 C8 0.6(15) . . . . ?
C5 C6 C7 C8 -179.7(9) . . . . ?
C6 C7 C8 C9 -0.1(16) . . . . ?
C7 C8 C9 C10 -0.9(15) . . . . ?
C8 C9 C10 N2 1.5(15) . . . . ?
C8 C9 C10 C11 -177.5(9) . . . . ?
N2 C10 C11 N3 1.3(12) . . . . ?
C9 C10 C11 N3 -179.6(9) . . . . ?
N2 C10 C11 C12 -178.1(9) . . . . ?
C9 C10 C11 C12 1.0(14) . . . . ?
N3 C11 C12 C13 -1.2(15) . . . . ?
C10 C11 C12 C13 178.2(9) . . . . ?
C11 C12 C13 C14 0.2(16) . . . . ?
C12 C13 C14 C15 0.6(17) . . . . ?
C13 C14 C15 N3 -0.5(17) . . . . ?
C18 C16 C20 O1 -79.7(16) . . . . ?
C19 C16 C20 O1 155.3(11) . . . . ?
C17 C16 C20 O1 39.2(15) . . . . ?
C18 C16 C20 C21 100.5(15) . . . . ?
C19 C16 C20 C21 -24.5(15) . . . . ?
C17 C16 C20 C21 -140.6(12) . . . . ?
O1 C20 C21 C22 1.3(14) . . . . ?
C16 C20 C21 C22 -178.9(9) . . . . ?
C20 C21 C22 O2 0.3(16) . . . . ?
C20 C21 C22 C23 -177.2(8) . . . . ?
O2 C22 C23 F2 -148.7(9) . . . . ?
C21 C22 C23 F2 29.3(12) . . . . ?
O2 C22 C23 F1 -30.7(11) . . . . ?
C21 C22 C23 F1 147.3(9) . . . . ?
O2 C22 C23 C24 89.2(10) . . . . ?
C21 C22 C23 C24 -92.9(11) . . . . ?
F2 C23 C24 F4 -175.2(10) . . . . ?
F1 C23 C24 F4 70.7(12) . . . . ?
C22 C23 C24 F4 -50.8(13) . . . . ?
F2 C23 C24 F3 -60.4(11) . . . . ?
F1 C23 C24 F3 -174.5(8) . . . . ?
C22 C23 C24 F3 64.0(11) . . . . ?
F2 C23 C24 C25 60.3(16) . . . . ?
F1 C23 C24 C25 -53.8(16) . . . . ?
C22 C23 C24 C25 -175.4(13) . . . . ?
F4 C24 C25 F6 -61(2) . . . . ?
F3 C24 C25 F6 -175.3(18) . . . . ?
C23 C24 C25 F6 64(2) . . . . ?
F4 C24 C25 F5 177.9(16) . . . . ?
F3 C24 C25 F5 63.3(18) . . . . ?
C23 C24 C25 F5 -57(2) . . . . ?
F4 C24 C25 F7 58(2) . . . . ?
F3 C24 C25 F7 -56(2) . . . . ?
C23 C24 C25 F7 -176.6(14) . . . . ?
C4 C5 N1 C1 -1.0(14) . . . . ?
C6 C5 N1 C1 178.9(8) . . . . ?
C4 C5 N1 Sm1 162.6(7) . . . . ?
C6 C5 N1 Sm1 -17.5(10) . . . . ?
C2 C1 N1 C5 1.7(15) . . . . ?
C2 C1 N1 Sm1 -162.6(8) . . . . ?
C7 C6 N2 C10 0.0(13) . . . . ?
C5 C6 N2 C10 -179.7(8) . . . . ?
C7 C6 N2 Sm1 169.5(7) . . . . ?
C5 C6 N2 Sm1 -10.2(10) . . . . ?
C9 C10 N2 C6 -1.0(13) . . . . ?
C11 C10 N2 C6 178.0(8) . . . . ?
C9 C10 N2 Sm1 -170.6(7) . . . . ?
C11 C10 N2 Sm1 8.4(10) . . . . ?
C14 C15 N3 C11 -0.5(15) . . . . ?
C14 C15 N3 Sm1 -168.2(9) . . . . ?
C12 C11 N3 C15 1.3(14) . . . . ?
C10 C11 N3 C15 -178.1(8) . . . . ?
C12 C11 N3 Sm1 168.6(7) . . . . ?
C10 C11 N3 Sm1 -10.8(11) . . . . ?
C21 C20 O1 Sm1 -16.9(15) . . . . ?
C16 C20 O1 Sm1 163.4(7) . . . . ?
C21 C22 O2 Sm1 11.4(15) . . . . ?
C23 C22 O2 Sm1 -171.1(6) . . . . ?
Sm1 O5 C30 C31 -35(3) . . . . ?
Sm1 O5 C30 C26 163.2(9) . . . . ?
C29 C26 C30 O5 -144.2(15) . . . . ?
C27 C26 C30 O5 -22(2) . . . . ?
C28 C26 C30 O5 97.5(17) . . . . ?
C29 C26 C30 C31 54(2) . . . . ?
C27 C26 C30 C31 175.5(19) . . . . ?
C28 C26 C30 C31 -65(2) . . . . ?
O5 C30 C31 C32 16(4) . . . . ?
C26 C30 C31 C32 174(2) . . . . ?
Sm1 O3 C32 C31 31(5) . . . . ?
Sm1 O3 C32 C33 -151.3(19) . . . . ?
C30 C31 C32 O3 -10(4) . . . . ?
C30 C31 C32 C33 172(2) . . . . ?
O3 C32 C33 F9 -179(3) . . . . ?
C31 C32 C33 F9 -1(3) . . . . ?
O3 C32 C33 F8 53(5) . . . . ?
C31 C32 C33 F8 -129(3) . . . . ?
O3 C32 C33 C34 -64(4) . . . . ?
C31 C32 C33 C34 114(2) . . . . ?
F9 C33 C34 F10 101(3) . . . . ?
F8 C33 C34 F10 -158(3) . . . . ?
C32 C33 C34 F10 -17(4) . . . . ?
F9 C33 C34 F11 -150.5(18) . . . . ?
F8 C33 C34 F11 -50.1(19) . . . . ?
C32 C33 C34 F11 91(2) . . . . ?
F9 C33 C34 C35 -54(2) . . . . ?
F8 C33 C34 C35 47(2) . . . . ?
C32 C33 C34 C35 -172(2) . . . . ?
F10 C34 C35 F14 -94(3) . . . . ?
F11 C34 C35 F14 156(2) . . . . ?
C33 C34 C35 F14 65(3) . . . . ?
F10 C34 C35 F12 142(3) . . . . ?
F11 C34 C35 F12 32(3) . . . . ?
C33 C34 C35 F12 -59(3) . . . . ?
F10 C34 C35 F13 21(3) . . . . ?
F11 C34 C35 F13 -89(2) . . . . ?
C33 C34 C35 F13 -180(2) . . . . ?
Sm1 O4 C40 C41 13(3) . . . . ?
Sm1 O4 C40 C36 -173.3(11) . . . . ?
C39 C36 C40 O4 -173.3(17) . . . . ?
C38 C36 C40 O4 61(3) . . . . ?
C37 C36 C40 O4 -53(2) . . . . ?
C39 C36 C40 C41 0(3) . . . . ?
C38 C36 C40 C41 -125(2) . . . . ?
C37 C36 C40 C41 121(2) . . . . ?
O4 C40 C41 C42 -7(4) . . . . ?
C36 C40 C41 C42 180(3) . . . . ?
Sm1 O6 C42 C41 -9(5) . . . . ?
Sm1 O6 C42 C43 -158.5(12) . . . . ?
C40 C41 C42 O6 6(5) . . . . ?
C40 C41 C42 C43 153(3) . . . . ?
O6 C42 C43 F15 6(4) . . . . ?
C41 C42 C43 F15 -149(3) . . . . ?
O6 C42 C43 F16 143(2) . . . . ?
C41 C42 C43 F16 -12(4) . . . . ?
O6 C42 C43 C44 -107(2) . . . . ?
C41 C42 C43 C44 98(3) . . . . ?
F15 C43 C44 F17 -69.3(19) . . . . ?
F16 C43 C44 F17 -177.8(16) . . . . ?
C42 C43 C44 F17 58.8(19) . . . . ?
F15 C43 C44 F18 170.7(15) . . . . ?
F16 C43 C44 F18 62(2) . . . . ?
C42 C43 C44 F18 -61.3(19) . . . . ?
F15 C43 C44 C45 50(2) . . . . ?
F16 C43 C44 C45 -58(2) . . . . ?
C42 C43 C44 C45 178.5(17) . . . . ?
F17 C44 C45 F21 56(2) . . . . ?
F18 C44 C45 F21 172(2) . . . . ?
C43 C44 C45 F21 -65(2) . . . . ?
F17 C44 C45 F20 178(2) . . . . ?
F18 C44 C45 F20 -66(2) . . . . ?
C43 C44 C45 F20 58(2) . . . . ?
F17 C44 C45 F19 -62(2) . . . . ?
F18 C44 C45 F19 53(2) . . . . ?
C43 C44 C45 F19 176.8(19) . . . . ?
Sm1 O3 C42' C41' -34(7) . . . . ?
Sm1 O3 C42' C43' 163.6(17) . . . . ?
O3 C42' C41' C40' 23(7) . . . . ?
C43' C42' C41' C40' -179(4) . . . . ?
Sm1 O4 C40' C41' 2(4) . . . . ?
Sm1 O4 C40' C36' 175.7(14) . . . . ?
C42' C41' C40' O4 -5(6) . . . . ?
C42' C41' C40' C36' -179(4) . . . . ?
Sm1 O5 C30' C31' -4(4) . . . . ?
Sm1 O5 C30' C26' -170.4(14) . . . . ?
O5 C30' C31' C32' 21(5) . . . . ?
C26' C30' C31' C32' -172(3) . . . . ?
Sm1 O6 C32' C31' -22(5) . . . . ?
Sm1 O6 C32' C33' 150.3(13) . . . . ?
C30' C31' C32' O6 -8(6) . . . . ?
C30' C31' C32' C33' -180(3) . . . . ?
O6 C32' C33' F8' 8(4) . . . . ?
C31' C32' C33' F8' -179(3) . . . . ?
O6 C32' C33' F9' -132(3) . . . . ?
C31' C32' C33' F9' 41(5) . . . . ?
O6 C32' C33' C34' 128(2) . . . . ?
C31' C32' C33' C34' -59(4) . . . . ?
O4 C40' C36' C37' -155(2) . . . . ?
C41' C40' C36' C37' 20(3) . . . . ?
O4 C40' C36' C38' -38(3) . . . . ?
C41' C40' C36' C38' 136(3) . . . . ?
O4 C40' C36' C39' 85(3) . . . . ?
C41' C40' C36' C39' -100(3) . . . . ?
O5 C30' C26' C27' -153(2) . . . . ?
C31' C30' C26' C27' 41(3) . . . . ?
O5 C30' C26' C29' 83(3) . . . . ?
C31' C30' C26' C29' -83(3) . . . . ?
O5 C30' C26' C28' -36(3) . . . . ?
C31' C30' C26' C28' 158(3) . . . . ?
F12' C35' C34' F10' 74(2) . . . . ?
F14' C35' C34' F10' -48(3) . . . . ?
F13' C35' C34' F10' -164(2) . . . . ?
F12' C35' C34' F11' -47(3) . . . . ?
F14' C35' C34' F11' -169(3) . . . . ?
F13' C35' C34' F11' 75(3) . . . . ?
F12' C35' C34' C33' -167(2) . . . . ?
F14' C35' C34' C33' 71(3) . . . . ?
F13' C35' C34' C33' -45(3) . . . . ?
F8' C33' C34' F10' 73(2) . . . . ?
F9' C33' C34' F10' -167(2) . . . . ?
C32' C33' C34' F10' -56(2) . . . . ?
F8' C33' C34' F11' -163(2) . . . . ?
F9' C33' C34' F11' -43(3) . . . . ?
C32' C33' C34' F11' 68(3) . . . . ?
F8' C33' C34' C35' -44(3) . . . . ?
F9' C33' C34' C35' 76(3) . . . . ?
C32' C33' C34' C35' -173(2) . . . . ?
O3 C42' C43' F16' -176(4) . . . . ?
C41' C42' C43' F16' 23(6) . . . . ?
O3 C42' C43' F15' -56(6) . . . . ?
C41' C42' C43' F15' 143(4) . . . . ?
O3 C42' C43' C44' 70(4) . . . . ?
C41' C42' C43' C44' -91(6) . . . . ?
F16' C43' C44' F18' -77(3) . . . . ?
F15' C43' C44' F18' 169(2) . . . . ?
C42' C43' C44' F18' 30(3) . . . . ?
F16' C43' C44' F17' 167(2) . . . . ?
F15' C43' C44' F17' 53(3) . . . . ?
C42' C43' C44' F17' -87(3) . . . . ?
F16' C43' C44' C45' 64(3) . . . . ?
F15' C43' C44' C45' -50(3) . . . . ?
C42' C43' C44' C45' 170(3) . . . . ?
F18' C44' C45' F21' 77(3) . . . . ?
F17' C44' C45' F21' -163(3) . . . . ?
C43' C44' C45' F21' -60(3) . . . . ?
F18' C44' C45' F19' -48(3) . . . . ?
F17' C44' C45' F19' 72(3) . . . . ?
C43' C44' C45' F19' 175(2) . . . . ?
F18' C44' C45' F20' -162(3) . . . . ?
F17' C44' C45' F20' -42(3) . . . . ?
C43' C44' C45' F20' 61(3) . . . . ?
